data_7112047
loop_
_publ_author_name
'Xiaoyu Yan'
'Song Zou'
'Peng Zhao'
'Chanjuan Xi'

_publ_section_title
;
 MeOTf-induced carboannulation of arylnitriles and aromatic alkynes: a new
 metal-free strategy to construct indenones
;
_journal_name_full Chem.Commun.
_journal_page_first 2775
_journal_paper_doi 10.1039/c4cc00088a
_journal_volume 50
_journal_year 2014
_chemical_formula_sum 'C30 H22 Cl2 N2 O0'
_chemical_formula_weight 481.40
_chemical_name_systematic
;
 ?
;
_space_group_IT_number 14
_symmetry_cell_setting monoclinic
_symmetry_space_group_name_Hall '-P 2yn'
_symmetry_space_group_name_H-M 'P 1 21/n 1'
_atom_sites_solution_hydrogens geom
_atom_sites_solution_primary direct
_atom_sites_solution_secondary difmap
_audit_creation_method SHELXL-97
_cell_angle_alpha 90.00
_cell_angle_beta 101.89(3)
_cell_angle_gamma 90.00
_cell_formula_units_Z 4
_cell_length_a 16.727(3)
_cell_length_b 6.8730(14)
_cell_length_c 21.026(4)
_cell_measurement_reflns_used 7011
_cell_measurement_temperature 100.1500
_cell_measurement_theta_max 27.50
_cell_measurement_theta_min 1.42
_cell_volume 2365.4(8)
_computing_cell_refinement 'Siemens SMART & SAINT'
_computing_data_collection 'Siemens SMART'
_computing_data_reduction 'Siemens XPREP'
_computing_molecular_graphics 'Bruker SHELXTL'
_computing_publication_material 'Bruker SHELXTL'
_computing_structure_refinement 'Siemens SHELXTL'
_computing_structure_solution 'Siemens SHELXTL'
_diffrn_ambient_temperature 100.1500
_diffrn_measured_fraction_theta_full 0.994
_diffrn_measured_fraction_theta_max 0.994
_diffrn_measurement_device_type 'Bruker P4'
_diffrn_measurement_method '\w scans'
_diffrn_radiation_monochromator graphite
_diffrn_radiation_source 'fine-focus sealed tube'
_diffrn_radiation_type MoK\a
_diffrn_radiation_wavelength 0.71073
_diffrn_reflns_av_R_equivalents 0.0612
_diffrn_reflns_av_sigmaI/netI 0.0573
_diffrn_reflns_limit_h_max 21
_diffrn_reflns_limit_h_min -21
_diffrn_reflns_limit_k_max 8
_diffrn_reflns_limit_k_min -8
_diffrn_reflns_limit_l_max 26
_diffrn_reflns_limit_l_min -27
_diffrn_reflns_number 16245
_diffrn_reflns_theta_full 27.50
_diffrn_reflns_theta_max 27.50
_diffrn_reflns_theta_min 1.42
_diffrn_standards_decay_% none
_diffrn_standards_interval_count none
_diffrn_standards_interval_time none
_diffrn_standards_number none
_exptl_absorpt_coefficient_mu 0.297
_exptl_absorpt_correction_T_max 0.974
_exptl_absorpt_correction_T_min 0.933
_exptl_absorpt_correction_type multi-scan
_exptl_absorpt_process_details 'SADABS (Sheldrick, 1996)'
_exptl_crystal_colour Colorless
_exptl_crystal_density_diffrn 1.352
_exptl_crystal_density_method 'not measured'
_exptl_crystal_description block
_exptl_crystal_F_000 1000
_exptl_crystal_size_max 0.232
_exptl_crystal_size_mid 0.209
_exptl_crystal_size_min 0.088
_refine_diff_density_max 1.320
_refine_diff_density_min -0.582
_refine_diff_density_rms 0.086
_refine_ls_extinction_method none
_refine_ls_goodness_of_fit_ref 0.967
_refine_ls_hydrogen_treatment constr
_refine_ls_matrix_type full
_refine_ls_number_parameters 307
_refine_ls_number_reflns 5401
_refine_ls_number_restraints 0
_refine_ls_restrained_S_all 0.967
_refine_ls_R_factor_gt 0.0837
_refine_ls_shift/su_max 0.000
_refine_ls_shift/su_mean 0.000
_refine_ls_structure_factor_coef Fsqd
_refine_ls_weighting_details 'calc w=1/[\s^2^(Fo^2^)+(0.1542P)^2^+5.0951P] where P=(Fo^2^+2Fc^2^)/3'
_refine_ls_weighting_scheme calc
_refine_ls_wR_factor_gt 0.2390
_refine_ls_wR_factor_ref 0.2509
_reflns_number_gt 4764
_reflns_number_total 5401
_reflns_threshold_expression >2sigma(I)
_cod_data_source_file c4cc00088a.txt
_cod_data_source_block a
_cod_original_cell_volume 2365.5(8)
_cod_original_sg_symbol_H-M P2(1)/n
_cod_database_code 7112047
_refine_ls_r_factor_ref 0.0940

loop_
_symmetry_equiv_pos_as_xyz
'x, y, z'
'-x+1/2, y+1/2, -z+1/2'
'-x, -y, -z'
'x-1/2, -y-1/2, z-1/2'

loop_
_atom_site_label
_atom_site_type_symbol
_atom_site_fract_x
_atom_site_fract_y
_atom_site_fract_z
_atom_site_U_iso_or_equiv
_atom_site_adp_type
_atom_site_occupancy
_atom_site_symmetry_multiplicity
_atom_site_calc_flag
_atom_site_refinement_flags
Cl1 Cl 0.83546(5) 0.77689(14) 0.25100(4) 0.0316(3) Uani 1 1 d .
Cl2 Cl 1.08399(7) 0.37282(15) 0.09885(5) 0.0449(3) Uani 1 1 d .
N1 N 0.99378(16) 0.4833(4) 0.25113(13) 0.0210(5) Uani 1 1 d .
N2 N 1.00138(18) 0.7455(4) 0.18509(14) 0.0246(6) Uani 1 1 d .
C3 C 1.02161(19) 0.2799(4) 0.26201(15) 0.0215(6) Uani 1 1 d .
H3A H 1.0059 0.2078 0.2217 0.026 Uiso 1 1 calc R
H3B H 0.9946 0.2206 0.2938 0.026 Uiso 1 1 calc R
C4 C 1.10247(19) 0.5726(5) 0.34090(15) 0.0213(6) Uani 1 1 d .
C5 C 1.1533(2) 0.4132(5) 0.32725(15) 0.0219(6) Uani 1 1 d .
C6 C 1.1012(2) 0.5003(5) 0.48248(16) 0.0241(6) Uani 1 1 d .
H6A H 1.0581 0.4450 0.4530 0.029 Uiso 1 1 calc R
C7 C 0.9894(2) 0.7734(4) 0.32945(15) 0.0211(6) Uani 1 1 d .
C8 C 1.1133(2) 0.2651(5) 0.28576(15) 0.0224(6) Uani 1 1 d .
C9 C 0.98271(19) 0.5663(5) 0.18948(15) 0.0222(6) Uani 1 1 d .
C10 C 0.9118(2) 0.8586(5) 0.31458(16) 0.0245(7) Uani 1 1 d .
C11 C 1.0285(2) 0.9966(5) 0.42009(15) 0.0238(7) Uani 1 1 d .
H11A H 1.0675 1.0435 0.4548 0.029 Uiso 1 1 calc R
C12 C 1.02746(19) 0.6058(4) 0.30395(15) 0.0208(6) Uani 1 1 d .
C13 C 1.1576(2) 0.1075(5) 0.27041(16) 0.0272(7) Uani 1 1 d .
H13A H 1.1314 0.0106 0.2430 0.033 Uiso 1 1 calc R
C14 C 1.2412(2) 0.0936(5) 0.29582(17) 0.0293(7) Uani 1 1 d .
H14A H 1.2706 -0.0130 0.2858 0.035 Uiso 1 1 calc R
C15 C 1.14785(19) 0.6471(5) 0.46201(15) 0.0214(6) Uani 1 1 d .
C16 C 1.2808(2) 0.2405(5) 0.33647(17) 0.0277(7) Uani 1 1 d .
H16A H 1.3367 0.2322 0.3529 0.033 Uiso 1 1 calc R
C17 C 1.2371(2) 0.3994(5) 0.35248(16) 0.0256(7) Uani 1 1 d .
H17A H 1.2636 0.4960 0.3799 0.031 Uiso 1 1 calc R
C18 C 1.12446(19) 0.7250(4) 0.39323(15) 0.0211(6) Uani 1 1 d .
H18A H 1.1691 0.8057 0.3840 0.025 Uiso 1 1 calc R
C19 C 1.04627(19) 0.8453(5) 0.38290(15) 0.0218(6) Uani 1 1 d .
C20 C 0.9406(2) 0.4413(5) 0.13414(16) 0.0281(7) Uani 1 1 d .
C21 C 1.1185(2) 0.4363(5) 0.54643(17) 0.0283(7) Uani 1 1 d .
H21A H 1.0868 0.3392 0.5597 0.034 Uiso 1 1 calc R
C22 C 0.9773(2) 0.8483(5) 0.12358(17) 0.0301(7) Uani 1 1 d .
H22A H 0.9963 0.9804 0.1288 0.045 Uiso 1 1 calc R
H22B H 0.9189 0.8473 0.1103 0.045 Uiso 1 1 calc R
H22C H 1.0009 0.7852 0.0911 0.045 Uiso 1 1 calc R
C23 C 1.2130(2) 0.7243(5) 0.50663(17) 0.0268(7) Uani 1 1 d .
H23A H 1.2450 0.8212 0.4936 0.032 Uiso 1 1 calc R
C24 C 0.9505(2) 1.0790(5) 0.40481(17) 0.0272(7) Uani 1 1 d .
H24A H 0.9371 1.1803 0.4300 0.033 Uiso 1 1 calc R
C25 C 1.1830(2) 0.5167(5) 0.59062(16) 0.0307(8) Uani 1 1 d .
H25A H 1.1941 0.4754 0.6337 0.037 Uiso 1 1 calc R
C26 C 0.8927(2) 1.0112(5) 0.35227(16) 0.0269(7) Uani 1 1 d .
H26A H 0.8412 1.0679 0.3423 0.032 Uiso 1 1 calc R
C27 C 0.9782(3) 0.3632(5) 0.08759(18) 0.0362(9) Uani 1 1 d .
C28 C 1.2308(2) 0.6586(6) 0.57046(17) 0.0305(8) Uani 1 1 d .
H28A H 1.2751 0.7102 0.5997 0.037 Uiso 1 1 calc R
C29 C 0.8556(2) 0.4193(6) 0.1253(2) 0.0402(9) Uani 1 1 d .
H29A H 0.8288 0.4663 0.1567 0.048 Uiso 1 1 calc R
C1 C 0.9343(4) 0.2670(6) 0.0326(2) 0.0506(13) Uani 1 1 d .
H1A H 0.9610 0.2131 0.0022 0.061 Uiso 1 1 calc R
C2 C 0.8505(4) 0.2541(7) 0.0248(2) 0.0567(14) Uani 1 1 d .
H2B H 0.8202 0.1941 -0.0120 0.068 Uiso 1 1 calc R
C30 C 0.8114(3) 0.3290(7) 0.0708(3) 0.0524(13) Uani 1 1 d .
H30A H 0.7549 0.3187 0.0651 0.063 Uiso 1 1 calc R

loop_
_atom_site_aniso_label
_atom_site_aniso_U_11
_atom_site_aniso_U_22
_atom_site_aniso_U_33
_atom_site_aniso_U_23
_atom_site_aniso_U_13
_atom_site_aniso_U_12
Cl1 0.0263(4) 0.0388(5) 0.0279(5) -0.0015(3) 0.0014(3) 0.0054(3)
Cl2 0.0573(6) 0.0377(5) 0.0473(6) -0.0092(4) 0.0285(5) -0.0074(4)
N1 0.0243(13) 0.0185(13) 0.0194(12) 0.0000(10) 0.0026(10) -0.0007(10)
N2 0.0306(14) 0.0213(13) 0.0216(13) 0.0009(10) 0.0046(11) -0.0014(11)
C3 0.0256(15) 0.0185(14) 0.0192(14) 0.0001(11) 0.0023(11) -0.0023(12)
C4 0.0237(14) 0.0205(14) 0.0195(14) -0.0017(12) 0.0042(11) -0.0013(12)
C5 0.0281(15) 0.0210(15) 0.0175(14) 0.0006(11) 0.0068(12) 0.0002(12)
C6 0.0258(15) 0.0223(15) 0.0232(15) -0.0010(12) 0.0030(12) 0.0008(12)
C7 0.0272(15) 0.0163(14) 0.0206(14) 0.0031(11) 0.0066(12) 0.0020(12)
C8 0.0275(15) 0.0204(15) 0.0201(15) 0.0021(11) 0.0065(12) 0.0020(12)
C9 0.0223(14) 0.0234(15) 0.0198(14) -0.0017(12) 0.0021(11) -0.0005(12)
C10 0.0266(15) 0.0249(16) 0.0224(15) 0.0040(12) 0.0064(12) 0.0045(13)
C11 0.0318(16) 0.0200(15) 0.0203(15) 0.0016(12) 0.0066(12) -0.0012(13)
C12 0.0245(14) 0.0178(14) 0.0200(14) -0.0003(11) 0.0044(11) -0.0019(12)
C13 0.0349(17) 0.0228(16) 0.0245(16) -0.0015(13) 0.0075(13) 0.0014(13)
C14 0.0325(17) 0.0286(17) 0.0275(17) -0.0009(14) 0.0081(14) 0.0091(14)
C15 0.0226(14) 0.0217(15) 0.0203(15) -0.0010(12) 0.0053(11) 0.0025(12)
C16 0.0251(16) 0.0316(18) 0.0264(17) -0.0001(13) 0.0050(13) 0.0063(13)
C17 0.0261(16) 0.0256(16) 0.0248(16) 0.0011(13) 0.0043(12) 0.0029(13)
C18 0.0228(14) 0.0188(14) 0.0220(15) 0.0006(12) 0.0053(12) -0.0018(11)
C19 0.0276(15) 0.0192(14) 0.0196(14) 0.0011(11) 0.0075(12) -0.0001(12)
C20 0.0371(18) 0.0210(15) 0.0227(16) 0.0047(13) -0.0024(13) -0.0069(14)
C21 0.0334(17) 0.0265(17) 0.0259(16) 0.0051(13) 0.0081(13) 0.0023(14)
C22 0.0400(19) 0.0235(16) 0.0249(16) 0.0025(13) 0.0023(14) -0.0006(14)
C23 0.0258(16) 0.0271(17) 0.0269(17) -0.0050(13) 0.0039(13) -0.0010(13)
C24 0.0344(17) 0.0221(15) 0.0281(17) 0.0023(13) 0.0131(14) 0.0022(13)
C25 0.0383(19) 0.0328(18) 0.0205(16) 0.0028(13) 0.0048(13) 0.0114(15)
C26 0.0296(16) 0.0279(16) 0.0248(16) 0.0056(13) 0.0096(13) 0.0046(13)
C27 0.059(2) 0.0232(17) 0.0253(17) 0.0013(14) 0.0060(16) -0.0074(16)
C28 0.0276(16) 0.039(2) 0.0223(16) -0.0041(14) -0.0015(13) 0.0042(14)
C29 0.037(2) 0.0292(19) 0.047(2) 0.0093(17) -0.0081(17) -0.0095(16)
C1 0.097(4) 0.028(2) 0.0250(19) 0.0036(15) 0.008(2) -0.013(2)
C2 0.080(4) 0.033(2) 0.043(3) 0.0067(19) -0.019(2) -0.023(2)
C30 0.049(3) 0.035(2) 0.061(3) 0.006(2) -0.018(2) -0.0147(19)

loop_
_atom_type_symbol
_atom_type_description
_atom_type_scat_dispersion_real
_atom_type_scat_dispersion_imag
_atom_type_scat_source
C C 0.0033 0.0016 'International Tables Vol C Tables 4.2.6.8 and 6.1.1.4'
H H 0.0000 0.0000 'International Tables Vol C Tables 4.2.6.8 and 6.1.1.4'
N N 0.0061 0.0033 'International Tables Vol C Tables 4.2.6.8 and 6.1.1.4'
O O 0.0106 0.0060 'International Tables Vol C Tables 4.2.6.8 and 6.1.1.4'
Cl Cl 0.1484 0.1585 'International Tables Vol C Tables 4.2.6.8 and 6.1.1.4'

loop_
_geom_angle_atom_site_label_1
_geom_angle_atom_site_label_2
_geom_angle_atom_site_label_3
_geom_angle
C9 N1 C12 116.2(3)
C9 N1 C3 120.6(3)
C12 N1 C3 112.3(2)
C9 N2 C22 120.3(3)
N1 C3 C8 112.3(2)
N1 C3 H3A 109.1
C8 C3 H3A 109.1
N1 C3 H3B 109.1
C8 C3 H3B 109.1
H3A C3 H3B 107.9
C12 C4 C5 121.7(3)
C12 C4 C18 111.1(3)
C5 C4 C18 127.1(3)
C17 C5 C8 119.7(3)
C17 C5 C4 124.0(3)
C8 C5 C4 116.3(3)
C21 C6 C15 120.6(3)
C21 C6 H6A 119.7
C15 C6 H6A 119.7
C10 C7 C19 118.4(3)
C10 C7 C12 134.3(3)
C19 C7 C12 107.2(3)
C13 C8 C5 119.8(3)
C13 C8 C3 121.9(3)
C5 C8 C3 118.2(3)
N2 C9 N1 118.3(3)
N2 C9 C20 125.3(3)
N1 C9 C20 116.0(3)
C26 C10 C7 120.0(3)
C26 C10 Cl1 117.5(3)
C7 C10 Cl1 122.5(3)
C19 C11 C24 118.6(3)
C19 C11 H11A 120.7
C24 C11 H11A 120.7
C4 C12 N1 121.5(3)
C4 C12 C7 110.1(3)
N1 C12 C7 128.3(3)
C8 C13 C14 120.4(3)
C8 C13 H13A 119.8
C14 C13 H13A 119.8
C13 C14 C16 119.7(3)
C13 C14 H14A 120.1
C16 C14 H14A 120.1
C23 C15 C6 118.6(3)
C23 C15 C18 121.4(3)
C6 C15 C18 119.9(3)
C17 C16 C14 120.5(3)
C17 C16 H16A 119.7
C14 C16 H16A 119.7
C16 C17 C5 119.8(3)
C16 C17 H17A 120.1
C5 C17 H17A 120.1
C4 C18 C15 115.2(3)
C4 C18 C19 101.5(2)
C15 C18 C19 111.9(3)
C4 C18 H18A 109.3
C15 C18 H18A 109.3
C19 C18 H18A 109.3
C11 C19 C7 122.2(3)
C11 C19 C18 127.7(3)
C7 C19 C18 110.0(3)
C27 C20 C29 117.6(4)
C27 C20 C9 124.3(3)
C29 C20 C9 117.8(3)
C25 C21 C6 120.2(3)
C25 C21 H21A 119.9
C6 C21 H21A 119.9
N2 C22 H22A 109.5
N2 C22 H22B 109.5
H22A C22 H22B 109.5
N2 C22 H22C 109.5
H22A C22 H22C 109.5
H22B C22 H22C 109.5
C15 C23 C28 120.7(3)
C15 C23 H23A 119.6
C28 C23 H23A 119.6
C26 C24 C11 120.6(3)
C26 C24 H24A 119.7
C11 C24 H24A 119.7
C28 C25 C21 119.7(3)
C28 C25 H25A 120.2
C21 C25 H25A 120.2
C24 C26 C10 120.2(3)
C24 C26 H26A 119.9
C10 C26 H26A 119.9
C20 C27 C1 122.1(4)
C20 C27 Cl2 119.3(3)
C1 C27 Cl2 118.5(4)
C25 C28 C23 120.2(3)
C25 C28 H28A 119.9
C23 C28 H28A 119.9
C30 C29 C20 121.0(5)
C30 C29 H29A 119.5
C20 C29 H29A 119.5
C2 C1 C27 118.4(5)
C2 C1 H1A 120.8
C27 C1 H1A 120.8
C30 C2 C1 120.7(4)
C30 C2 H2B 119.6
C1 C2 H2B 119.6
C2 C30 C29 120.2(5)
C2 C30 H30A 119.9
C29 C30 H30A 119.9

loop_
_geom_bond_atom_site_label_1
_geom_bond_atom_site_label_2
_geom_bond_distance
Cl1 C10 1.741(4)
Cl2 C27 1.738(5)
N1 C9 1.393(4)
N1 C12 1.415(4)
N1 C3 1.477(4)
N2 C9 1.278(4)
N2 C22 1.456(4)
C3 C8 1.516(4)
C3 H3A 0.9700
C3 H3B 0.9700
C4 C12 1.352(4)
C4 C5 1.451(4)
C4 C18 1.509(4)
C5 C17 1.396(5)
C5 C8 1.416(5)
C6 C21 1.387(5)
C6 C15 1.397(4)
C6 H6A 0.9300
C7 C10 1.399(4)
C7 C19 1.404(4)
C7 C12 1.469(4)
C8 C13 1.387(5)
C9 C20 1.501(4)
C10 C26 1.391(5)
C11 C19 1.370(4)
C11 C24 1.398(5)
C11 H11A 0.9300
C13 C14 1.394(5)
C13 H13A 0.9300
C14 C16 1.398(5)
C14 H14A 0.9300
C15 C23 1.389(5)
C15 C18 1.516(4)
C16 C17 1.394(5)
C16 H16A 0.9300
C17 H17A 0.9300
C18 C19 1.525(4)
C18 H18A 0.9800
C20 C27 1.377(5)
C20 C29 1.403(5)
C21 C25 1.385(5)
C21 H21A 0.9300
C22 H22A 0.9600
C22 H22B 0.9600
C22 H22C 0.9600
C23 C28 1.389(5)
C23 H23A 0.9300
C24 C26 1.390(5)
C24 H24A 0.9300
C25 C28 1.382(5)
C25 H25A 0.9300
C26 H26A 0.9300
C27 C1 1.400(6)
C28 H28A 0.9300
C29 C30 1.377(6)
C29 H29A 0.9300
C1 C2 1.380(8)
C1 H1A 0.9300
C2 C30 1.375(8)
C2 H2B 0.9300
C30 H30A 0.9300

loop_
_geom_torsion_atom_site_label_1
_geom_torsion_atom_site_label_2
_geom_torsion_atom_site_label_3
_geom_torsion_atom_site_label_4
_geom_torsion
C9 N1 C3 C8 95.2(3)
C12 N1 C3 C8 -47.7(3)
C12 C4 C5 C17 163.5(3)
C18 C4 C5 C17 -13.5(5)
C12 C4 C5 C8 -16.7(4)
C18 C4 C5 C8 166.3(3)
C17 C5 C8 C13 -0.1(5)
C4 C5 C8 C13 -179.9(3)
C17 C5 C8 C3 177.0(3)
C4 C5 C8 C3 -2.8(4)
N1 C3 C8 C13 -148.4(3)
N1 C3 C8 C5 34.6(4)
C22 N2 C9 N1 -168.7(3)
C22 N2 C9 C20 3.9(5)
C12 N1 C9 N2 -1.8(4)
C3 N1 C9 N2 -143.4(3)
C12 N1 C9 C20 -175.1(3)
C3 N1 C9 C20 43.4(4)
C19 C7 C10 C26 0.2(5)
C12 C7 C10 C26 174.7(3)
C19 C7 C10 Cl1 -178.1(2)
C12 C7 C10 Cl1 -3.6(5)
C5 C4 C12 N1 1.8(5)
C18 C4 C12 N1 179.2(3)
C5 C4 C12 C7 179.0(3)
C18 C4 C12 C7 -3.6(4)
C9 N1 C12 C4 -113.3(3)
C3 N1 C12 C4 31.4(4)
C9 N1 C12 C7 70.0(4)
C3 N1 C12 C7 -145.3(3)
C10 C7 C12 C4 -173.1(3)
C19 C7 C12 C4 1.9(4)
C10 C7 C12 N1 3.9(6)
C19 C7 C12 N1 178.9(3)
C5 C8 C13 C14 0.3(5)
C3 C8 C13 C14 -176.7(3)
C8 C13 C14 C16 -0.7(5)
C21 C6 C15 C23 1.4(5)
C21 C6 C15 C18 -175.8(3)
C13 C14 C16 C17 0.9(5)
C14 C16 C17 C5 -0.7(5)
C8 C5 C17 C16 0.3(5)
C4 C5 C17 C16 -179.9(3)
C12 C4 C18 C15 124.7(3)
C5 C4 C18 C15 -58.0(4)
C12 C4 C18 C19 3.7(3)
C5 C4 C18 C19 -179.1(3)
C23 C15 C18 C4 138.2(3)
C6 C15 C18 C4 -44.7(4)
C23 C15 C18 C19 -106.5(3)
C6 C15 C18 C19 70.5(4)
C24 C11 C19 C7 1.3(5)
C24 C11 C19 C18 -175.5(3)
C10 C7 C19 C11 -0.8(5)
C12 C7 C19 C11 -176.7(3)
C10 C7 C19 C18 176.4(3)
C12 C7 C19 C18 0.6(3)
C4 C18 C19 C11 174.6(3)
C15 C18 C19 C11 51.2(4)
C4 C18 C19 C7 -2.4(3)
C15 C18 C19 C7 -125.8(3)
N2 C9 C20 C27 76.6(5)
N1 C9 C20 C27 -110.7(4)
N2 C9 C20 C29 -96.4(4)
N1 C9 C20 C29 76.3(4)
C15 C6 C21 C25 -0.5(5)
C6 C15 C23 C28 -0.7(5)
C18 C15 C23 C28 176.4(3)
C19 C11 C24 C26 -1.1(5)
C6 C21 C25 C28 -1.1(5)
C11 C24 C26 C10 0.6(5)
C7 C10 C26 C24 -0.2(5)
Cl1 C10 C26 C24 178.2(3)
C29 C20 C27 C1 0.9(5)
C9 C20 C27 C1 -172.2(3)
C29 C20 C27 Cl2 -175.9(3)
C9 C20 C27 Cl2 11.0(5)
C21 C25 C28 C23 1.8(5)
C15 C23 C28 C25 -0.9(5)
C27 C20 C29 C30 -2.3(6)
C9 C20 C29 C30 171.2(3)
C20 C27 C1 C2 1.2(6)
Cl2 C27 C1 C2 178.0(3)
C27 C1 C2 C30 -1.8(6)
C1 C2 C30 C29 0.4(7)
C20 C29 C30 C2 1.8(6)
